data_7109934
loop_
_publ_author_name
'Hikaru Yanai'
'Yoichi Takahashi'
'Haruhiko Fukaya'
'Yasuo Dobashi'
'Takashi Matsumoto'

_publ_section_title
;
 2-(Pyridinium-1-yl)-1,1-bis(triflyl)ethanides: structural behaviour and
 availability as bis(triflyl)ethylating reagents
;
_journal_name_full Chem.Commun.
_journal_page_first 10091
_journal_paper_doi 10.1039/c3cc46171h
_journal_volume 49
_journal_year 2013
_chemical_formula_moiety 'C7 H5 F6 N O5 S2'
_chemical_formula_sum 'C7 H5 F6 N O5 S2'
_chemical_formula_weight 361.24
_chemical_melting_point 420
_chemical_name_systematic
; 
2-(2-Oxazol-3-ium-3-yl)-1,1-bis((trifluoromethyl)sulfonyl)ethan-1-ide
;
_space_group_IT_number 15
_symmetry_cell_setting monoclinic
_symmetry_space_group_name_Hall '-C 2yc'
_symmetry_space_group_name_H-M 'C 1 2/c 1'
_atom_sites_solution_hydrogens geom
_atom_sites_solution_primary direct
_atom_sites_solution_secondary difmap
_audit_creation_date '22 February 2013'
_audit_creation_method SHELXL-97
_cell_angle_alpha 90.00
_cell_angle_beta 126.4270(10)
_cell_angle_gamma 90.00
_cell_formula_units_Z 16
_cell_length_a 33.764(3)
_cell_length_b 8.8317(7)
_cell_length_c 20.2876(15)
_cell_measurement_reflns_used 6282
_cell_measurement_temperature 90
_cell_measurement_theta_max 27.64
_cell_measurement_theta_min 2.42
_cell_volume 4867.6(7)
_computing_cell_refinement 'APEX2 (Bruker AXS, 2006)'
_computing_data_collection 'APEX2 (Bruker AXS, 2006)'
_computing_data_reduction 'SAINT (Bruker AXS, 2004)'
_computing_molecular_graphics 'XSHEL (Bruker AXS,2002)'
_computing_publication_material 'XCIF (Bruker AXS, 2001)'
_computing_structure_refinement 'SHELXL-97 (Sheldrick, 1997)'
_computing_structure_solution 'SHELXS-97 (Sheldrick, 1997)'
_diffrn_ambient_temperature 90
_diffrn_detector_area_resol_mean 8.333
_diffrn_measured_fraction_theta_full 0.998
_diffrn_measured_fraction_theta_max 0.998
_diffrn_measurement_device_type 'Bruker APEXII CCD area detector'
_diffrn_measurement_method 'phi and omega scans'
_diffrn_radiation_monochromator 'Bruker Helios multilayer confocal mirror'
_diffrn_radiation_source 'Bruker TXS fine-focus rotating anode'
_diffrn_radiation_type MoK\a
_diffrn_radiation_wavelength 0.71073
_diffrn_reflns_av_R_equivalents 0.0206
_diffrn_reflns_av_sigmaI/netI 0.0236
_diffrn_reflns_limit_h_max 37
_diffrn_reflns_limit_h_min -40
_diffrn_reflns_limit_k_max 10
_diffrn_reflns_limit_k_min -10
_diffrn_reflns_limit_l_max 22
_diffrn_reflns_limit_l_min -24
_diffrn_reflns_number 11425
_diffrn_reflns_theta_full 25.03
_diffrn_reflns_theta_max 25.03
_diffrn_reflns_theta_min 2.42
_exptl_absorpt_coefficient_mu 0.539
_exptl_absorpt_correction_T_max 0.9382
_exptl_absorpt_correction_T_min 0.8999
_exptl_absorpt_correction_type analytical
_exptl_absorpt_process_details
;
Crystal Faces plugin in Bruker APEX2 software
;
_exptl_crystal_colour Colorless
_exptl_crystal_density_diffrn 1.972
_exptl_crystal_density_method 'not measured'
_exptl_crystal_description block
_exptl_crystal_F_000 2880
_exptl_crystal_size_max 0.20
_exptl_crystal_size_mid 0.12
_exptl_crystal_size_min 0.12
_refine_diff_density_max 0.567
_refine_diff_density_min -0.351
_refine_diff_density_rms 0.057
_refine_ls_extinction_method none
_refine_ls_goodness_of_fit_ref 1.035
_refine_ls_hydrogen_treatment constr
_refine_ls_matrix_type full
_refine_ls_number_parameters 379
_refine_ls_number_reflns 4293
_refine_ls_number_restraints 0
_refine_ls_restrained_S_all 1.035
_refine_ls_R_factor_all 0.0298
_refine_ls_R_factor_gt 0.0266
_refine_ls_shift/su_max 0.001
_refine_ls_shift/su_mean 0.000
_refine_ls_structure_factor_coef Fsqd
_refine_ls_weighting_details 'calc w=1/[\s^2^(Fo^2^)+(0.0287P)^2^+9.6428P] where P=(Fo^2^+2Fc^2^)/3'
_refine_ls_weighting_scheme calc
_refine_ls_wR_factor_gt 0.0652
_refine_ls_wR_factor_ref 0.0673
_reflns_number_gt 3909
_reflns_number_total 4293
_reflns_threshold_expression >2sigma(I)
_cod_data_source_file c3cc46171h.txt
_cod_data_source_block CBA09-2k
_cod_original_cell_volume 4867.6(6)
_cod_original_sg_symbol_H-M 'C 2/c     '
_cod_database_code 7109934

loop_
_symmetry_equiv_pos_as_xyz
'x, y, z'
'-x, y, -z+1/2'
'x+1/2, y+1/2, z'
'-x+1/2, y+1/2, -z+1/2'
'-x, -y, -z'
'x, -y, z-1/2'
'-x+1/2, -y+1/2, -z'
'x+1/2, -y+1/2, z-1/2'

loop_
_atom_site_label
_atom_site_type_symbol
_atom_site_fract_x
_atom_site_fract_y
_atom_site_fract_z
_atom_site_U_iso_or_equiv
_atom_site_adp_type
_atom_site_occupancy
_atom_site_symmetry_multiplicity
_atom_site_calc_flag
_atom_site_refinement_flags
C1 C 0.19475(8) 1.0546(2) 0.59777(13) 0.0200(5) Uani 1 1 d .
H1 H 0.1693 1.0111 0.5986 0.024 Uiso 1 1 calc R
C2 C 0.25485(7) 1.1966(2) 0.62545(13) 0.0194(4) Uani 1 1 d .
H2 H 0.2798 1.2721 0.6499 0.023 Uiso 1 1 calc R
C3 C 0.24502(7) 1.1008(2) 0.56673(13) 0.0185(4) Uani 1 1 d .
H3 H 0.2612 1.0955 0.5413 0.022 Uiso 1 1 calc R
C4 C 0.18224(7) 0.8873(2) 0.48568(12) 0.0148(4) Uani 1 1 d .
H4A H 0.1567 0.9338 0.4321 0.018 Uiso 1 1 calc R
H4B H 0.2073 0.8414 0.4813 0.018 Uiso 1 1 calc R
C5 C 0.15904(7) 0.7652(2) 0.50302(11) 0.0116(4) Uani 1 1 d .
C6 C 0.05961(7) 0.7126(2) 0.36775(12) 0.0184(4) Uani 1 1 d .
C7 C 0.22043(7) 0.6234(2) 0.65730(12) 0.0168(4) Uani 1 1 d .
C3B C 1.05445(7) 0.2714(2) 0.44845(12) 0.0150(4) Uani 1 1 d .
H3B H 1.0730 0.2550 0.4277 0.018 Uiso 1 1 calc R
O1B O 1.02927(5) 0.35414(16) 0.52025(8) 0.0167(3) Uani 1 1 d .
C1B C 0.99664(7) 0.2568(2) 0.46557(12) 0.0156(4) Uani 1 1 d .
H1B H 0.9675 0.2284 0.4594 0.019 Uiso 1 1 calc R
C4B C 0.98305(7) 0.0868(2) 0.35470(12) 0.0138(4) Uani 1 1 d .
H4B1 H 0.9940 0.0943 0.3191 0.017 Uiso 1 1 calc R
H4B2 H 0.9924 -0.0148 0.3803 0.017 Uiso 1 1 calc R
C5B C 0.92836(7) 0.1010(2) 0.30280(11) 0.0122(4) Uani 1 1 d .
C6B C 0.87685(7) -0.1731(2) 0.28128(12) 0.0164(4) Uani 1 1 d .
C7B C 0.89702(7) 0.3971(2) 0.24185(13) 0.0174(4) Uani 1 1 d .
O4B O 0.85164(5) 0.08552(16) 0.30538(9) 0.0196(3) Uani 1 1 d .
O3B O 0.93176(5) -0.02861(16) 0.41687(8) 0.0183(3) Uani 1 1 d .
O6B O 0.84835(5) 0.15821(16) 0.15761(8) 0.0193(3) Uani 1 1 d .
O5B O 0.93003(5) 0.20913(17) 0.18773(9) 0.0205(3) Uani 1 1 d .
F1 F 0.06872(5) 0.77977(17) 0.31951(7) 0.0327(3) Uani 1 1 d .
F2 F 0.01320(4) 0.74059(16) 0.33921(7) 0.0285(3) Uani 1 1 d .
F3 F 0.06450(4) 0.56456(14) 0.36509(7) 0.0255(3) Uani 1 1 d .
F4 F 0.18834(4) 0.62919(16) 0.67445(7) 0.0267(3) Uani 1 1 d .
F5 F 0.25086(4) 0.50872(14) 0.69806(7) 0.0253(3) Uani 1 1 d .
F6 F 0.24650(5) 0.75151(15) 0.68345(7) 0.0282(3) Uani 1 1 d .
F7B F 0.85413(4) -0.24796(14) 0.30739(7) 0.0229(3) Uani 1 1 d .
F8B F 0.91570(4) -0.25422(13) 0.30087(7) 0.0216(3) Uani 1 1 d .
F9B F 0.84604(4) -0.16178(14) 0.20051(7) 0.0227(3) Uani 1 1 d .
F10B F 0.87647(5) 0.40641(14) 0.28084(8) 0.0272(3) Uani 1 1 d .
F11B F 0.94261(4) 0.45234(14) 0.29076(8) 0.0248(3) Uani 1 1 d .
F12B F 0.87103(4) 0.48262(14) 0.17493(8) 0.0253(3) Uani 1 1 d .
N1 N 0.20626(6) 1.00980(18) 0.54996(10) 0.0129(3) Uani 1 1 d .
N1B N 1.00966(6) 0.20449(18) 0.42094(9) 0.0119(3) Uani 1 1 d .
O1 O 0.22270(5) 1.16755(16) 0.64470(8) 0.0193(3) Uani 1 1 d .
O2 O 0.09014(5) 0.94906(16) 0.45919(8) 0.0173(3) Uani 1 1 d .
O3 O 0.08896(5) 0.70261(15) 0.51782(8) 0.0146(3) Uani 1 1 d .
O4 O 0.22977(5) 0.58900(16) 0.54087(8) 0.0183(3) Uani 1 1 d .
O5 O 0.15742(5) 0.47382(15) 0.52511(8) 0.0172(3) Uani 1 1 d .
C2B C 1.06598(7) 0.3628(2) 0.50956(12) 0.0168(4) Uani 1 1 d .
H2B H 1.0947 0.4239 0.5407 0.020 Uiso 1 1 calc R
S1 S 0.100974(16) 0.78950(5) 0.47209(3) 0.01112(11) Uani 1 1 d .
S2 S 0.189320(17) 0.60075(5) 0.54644(3) 0.01188(11) Uani 1 1 d .
S3 S 0.896969(17) 0.01319(5) 0.33229(3) 0.01278(11) Uani 1 1 d .
S4 S 0.899144(17) 0.19948(5) 0.21451(3) 0.01322(11) Uani 1 1 d .

loop_
_atom_site_aniso_label
_atom_site_aniso_U_11
_atom_site_aniso_U_22
_atom_site_aniso_U_33
_atom_site_aniso_U_23
_atom_site_aniso_U_13
_atom_site_aniso_U_12
C1 0.0197(11) 0.0245(12) 0.0222(11) -0.0053(9) 0.0159(9) -0.0071(9)
C2 0.0161(10) 0.0182(11) 0.0288(11) -0.0017(9) 0.0160(9) -0.0034(8)
C3 0.0183(10) 0.0161(11) 0.0288(12) -0.0012(9) 0.0182(10) -0.0029(8)
C4 0.0168(10) 0.0173(10) 0.0133(10) -0.0032(8) 0.0105(8) -0.0022(8)
C5 0.0089(9) 0.0146(10) 0.0123(9) 0.0000(7) 0.0069(8) 0.0004(7)
C6 0.0127(10) 0.0261(12) 0.0149(10) -0.0008(8) 0.0075(9) 0.0011(8)
C7 0.0137(10) 0.0188(11) 0.0161(10) 0.0013(8) 0.0078(9) 0.0053(8)
C3B 0.0134(10) 0.0144(10) 0.0201(10) 0.0028(8) 0.0115(9) -0.0002(8)
O1B 0.0159(7) 0.0175(7) 0.0191(7) -0.0033(6) 0.0117(6) -0.0016(6)
C1B 0.0141(10) 0.0164(10) 0.0178(10) -0.0007(8) 0.0103(9) -0.0001(8)
C4B 0.0127(9) 0.0146(10) 0.0166(10) -0.0023(8) 0.0101(8) 0.0007(8)
C5B 0.0112(9) 0.0127(10) 0.0146(10) -0.0006(8) 0.0088(8) 0.0000(7)
C6B 0.0175(10) 0.0142(10) 0.0188(10) 0.0001(8) 0.0114(9) -0.0012(8)
C7B 0.0182(10) 0.0152(10) 0.0220(11) 0.0022(8) 0.0136(9) 0.0013(8)
O4B 0.0173(7) 0.0188(8) 0.0306(8) -0.0037(6) 0.0186(7) -0.0012(6)
O3B 0.0237(8) 0.0182(8) 0.0167(7) -0.0016(6) 0.0140(6) -0.0034(6)
O6B 0.0151(7) 0.0205(8) 0.0165(7) -0.0008(6) 0.0062(6) 0.0009(6)
O5B 0.0241(8) 0.0244(8) 0.0207(7) 0.0035(6) 0.0176(7) 0.0038(6)
F1 0.0315(7) 0.0507(9) 0.0135(6) 0.0007(6) 0.0120(6) -0.0085(6)
F2 0.0090(6) 0.0408(8) 0.0239(7) -0.0079(6) 0.0034(5) 0.0024(5)
F3 0.0226(6) 0.0274(7) 0.0221(6) -0.0110(5) 0.0108(6) -0.0010(5)
F4 0.0239(7) 0.0441(8) 0.0184(6) 0.0050(6) 0.0159(6) 0.0110(6)
F5 0.0242(7) 0.0272(7) 0.0173(6) 0.0059(5) 0.0083(5) 0.0149(5)
F6 0.0283(7) 0.0260(7) 0.0168(6) -0.0041(5) 0.0060(6) -0.0046(6)
F7B 0.0250(7) 0.0200(6) 0.0283(7) -0.0010(5) 0.0183(6) -0.0082(5)
F8B 0.0229(6) 0.0162(6) 0.0285(7) -0.0023(5) 0.0168(6) 0.0021(5)
F9B 0.0247(7) 0.0212(6) 0.0165(6) -0.0032(5) 0.0092(5) -0.0044(5)
F10B 0.0398(8) 0.0183(7) 0.0411(8) -0.0012(6) 0.0337(7) 0.0029(6)
F11B 0.0214(6) 0.0165(6) 0.0301(7) -0.0032(5) 0.0119(6) -0.0028(5)
F12B 0.0251(7) 0.0190(6) 0.0294(7) 0.0090(5) 0.0150(6) 0.0054(5)
N1 0.0125(8) 0.0144(8) 0.0143(8) 0.0011(7) 0.0093(7) -0.0001(6)
N1B 0.0111(8) 0.0130(8) 0.0129(8) 0.0020(6) 0.0079(7) 0.0021(6)
O1 0.0205(7) 0.0210(8) 0.0210(7) -0.0074(6) 0.0148(7) -0.0065(6)
O2 0.0152(7) 0.0167(7) 0.0205(7) 0.0037(6) 0.0108(6) 0.0050(6)
O3 0.0125(7) 0.0173(7) 0.0185(7) 0.0000(6) 0.0116(6) -0.0002(5)
O4 0.0138(7) 0.0240(8) 0.0216(7) -0.0004(6) 0.0129(6) 0.0040(6)
O5 0.0163(7) 0.0140(7) 0.0210(7) -0.0002(6) 0.0109(6) 0.0002(6)
C2B 0.0134(10) 0.0166(10) 0.0222(11) 0.0030(8) 0.0116(9) -0.0016(8)
S1 0.0086(2) 0.0141(2) 0.0112(2) -0.00029(18) 0.00614(19) 0.00110(18)
S2 0.0098(2) 0.0146(2) 0.0126(2) -0.00037(18) 0.0074(2) 0.00174(18)
S3 0.0138(2) 0.0125(2) 0.0166(2) -0.00192(18) 0.0115(2) -0.00159(18)
S4 0.0140(2) 0.0135(2) 0.0141(2) 0.00036(18) 0.0094(2) 0.00119(19)

loop_
_atom_type_symbol
_atom_type_description
_atom_type_scat_dispersion_real
_atom_type_scat_dispersion_imag
_atom_type_scat_source
C C 0.0033 0.0016 'International Tables Vol C Tables 4.2.6.8 and 6.1.1.4'
H H 0.0000 0.0000 'International Tables Vol C Tables 4.2.6.8 and 6.1.1.4'
N N 0.0061 0.0033 'International Tables Vol C Tables 4.2.6.8 and 6.1.1.4'
O O 0.0106 0.0060 'International Tables Vol C Tables 4.2.6.8 and 6.1.1.4'
F F 0.0171 0.0103 'International Tables Vol C Tables 4.2.6.8 and 6.1.1.4'
S S 0.1246 0.1234 'International Tables Vol C Tables 4.2.6.8 and 6.1.1.4'

loop_
_geom_angle_atom_site_label_1
_geom_angle_atom_site_label_2
_geom_angle_atom_site_label_3
_geom_angle
N1 C1 O1 111.54(17)
N1 C1 H1 124.2
O1 C1 H1 124.2
C3 C2 O1 108.34(17)
C3 C2 H2 125.8
O1 C2 H2 125.8
C2 C3 N1 106.49(17)
C2 C3 H3 126.8
N1 C3 H3 126.8
C5 C4 N1 113.74(15)
C5 C4 H4A 108.8
N1 C4 H4A 108.8
C5 C4 H4B 108.8
N1 C4 H4B 108.8
H4A C4 H4B 107.7
C4 C5 S1 118.64(14)
C4 C5 S2 120.23(14)
S1 C5 S2 120.96(11)
F3 C6 F1 108.81(17)
F3 C6 F2 107.98(17)
F1 C6 F2 108.93(17)
F3 C6 S1 112.59(14)
F1 C6 S1 109.49(14)
F2 C6 S1 108.98(13)
F4 C7 F5 108.58(16)
F4 C7 F6 108.23(16)
F5 C7 F6 108.41(16)
F4 C7 S2 111.31(13)
F5 C7 S2 110.33(13)
F6 C7 S2 109.90(14)
C2B C3B N1B 106.14(17)
C2B C3B H3B 126.9
N1B C3B H3B 126.9
C1B O1B C2B 106.49(15)
N1B C1B O1B 110.99(17)
N1B C1B H1B 124.5
O1B C1B H1B 124.5
C5B C4B N1B 113.89(15)
C5B C4B H4B1 108.8
N1B C4B H4B1 108.8
C5B C4B H4B2 108.8
N1B C4B H4B2 108.8
H4B1 C4B H4B2 107.7
C4B C5B S3 119.13(14)
C4B C5B S4 119.45(14)
S3 C5B S4 121.39(11)
F9B C6B F8B 108.72(16)
F9B C6B F7B 108.29(16)
F8B C6B F7B 108.14(16)
F9B C6B S3 112.55(14)
F8B C6B S3 110.05(13)
F7B C6B S3 108.98(13)
F10B C7B F12B 108.13(16)
F10B C7B F11B 108.32(17)
F12B C7B F11B 108.77(16)
F10B C7B S4 111.40(13)
F12B C7B S4 110.50(14)
F11B C7B S4 109.64(13)
C1 N1 C3 107.14(17)
C1 N1 C4 128.12(16)
C3 N1 C4 124.71(16)
C1B N1B C3B 107.74(16)
C1B N1B C4B 126.65(16)
C3B N1B C4B 125.53(15)
C1 O1 C2 106.49(16)
C3B C2B O1B 108.64(17)
C3B C2B H2B 125.7
O1B C2B H2B 125.7
O3 S1 O2 120.12(8)
O3 S1 C5 113.90(9)
O2 S1 C5 107.86(9)
O3 S1 C6 103.51(9)
O2 S1 C6 102.40(9)
C5 S1 C6 107.64(9)
O5 S2 O4 119.89(8)
O5 S2 C5 113.66(9)
O4 S2 C5 109.23(9)
O5 S2 C7 103.59(9)
O4 S2 C7 102.94(8)
C5 S2 C7 105.81(9)
O4B S3 O3B 119.98(9)
O4B S3 C5B 114.46(9)
O3B S3 C5B 107.56(9)
O4B S3 C6B 103.27(9)
O3B S3 C6B 102.01(9)
C5B S3 C6B 108.15(9)
O6B S4 O5B 120.04(9)
O6B S4 C5B 112.96(9)
O5B S4 C5B 109.55(9)
O6B S4 C7B 103.95(9)
O5B S4 C7B 102.95(9)
C5B S4 C7B 105.72(9)

loop_
_geom_bond_atom_site_label_1
_geom_bond_atom_site_label_2
_geom_bond_distance
C1 N1 1.302(3)
C1 O1 1.313(3)
C1 H1 0.9500
C2 C3 1.333(3)
C2 O1 1.379(2)
C2 H2 0.9500
C3 N1 1.395(2)
C3 H3 0.9500
C4 C5 1.492(3)
C4 N1 1.508(2)
C4 H4A 0.9900
C4 H4B 0.9900
C5 S1 1.6799(18)
C5 S2 1.6917(19)
C6 F3 1.323(2)
C6 F1 1.327(2)
C6 F2 1.332(2)
C6 S1 1.839(2)
C7 F4 1.321(2)
C7 F5 1.325(2)
C7 F6 1.335(2)
C7 S2 1.843(2)
C3B C2B 1.329(3)
C3B N1B 1.395(2)
C3B H3B 0.9500
O1B C1B 1.316(2)
O1B C2B 1.382(2)
C1B N1B 1.304(2)
C1B H1B 0.9500
C4B C5B 1.492(3)
C4B N1B 1.503(2)
C4B H4B1 0.9900
C4B H4B2 0.9900
C5B S3 1.6840(19)
C5B S4 1.6849(19)
C6B F9B 1.324(2)
C6B F8B 1.331(2)
C6B F7B 1.337(2)
C6B S3 1.845(2)
C7B F10B 1.329(2)
C7B F12B 1.330(2)
C7B F11B 1.333(2)
C7B S4 1.845(2)
O4B S3 1.4339(14)
O3B S3 1.4376(15)
O6B S4 1.4336(14)
O5B S4 1.4362(14)
O2 S1 1.4403(15)
O3 S1 1.4356(14)
O4 S2 1.4394(14)
O5 S2 1.4319(14)
C2B H2B 0.9500

loop_
_geom_torsion_atom_site_label_1
_geom_torsion_atom_site_label_2
_geom_torsion_atom_site_label_3
_geom_torsion_atom_site_label_4
_geom_torsion
O1 C2 C3 N1 -0.5(2)
N1 C4 C5 S1 86.26(19)
N1 C4 C5 S2 -98.35(18)
C2B O1B C1B N1B -0.5(2)
N1B C4B C5B S3 -87.99(19)
N1B C4B C5B S4 94.06(18)
O1 C1 N1 C3 0.0(2)
O1 C1 N1 C4 -178.03(17)
C2 C3 N1 C1 0.4(2)
C2 C3 N1 C4 178.44(18)
C5 C4 N1 C1 -28.1(3)
C5 C4 N1 C3 154.18(18)
O1B C1B N1B C3B 0.4(2)
O1B C1B N1B C4B 177.31(16)
C2B C3B N1B C1B -0.1(2)
C2B C3B N1B C4B -177.09(17)
C5B C4B N1B C1B 39.2(3)
C5B C4B N1B C3B -144.40(18)
N1 C1 O1 C2 -0.3(2)
C3 C2 O1 C1 0.5(2)
N1B C3B C2B O1B -0.1(2)
C1B O1B C2B C3B 0.4(2)
C4 C5 S1 O3 -156.11(14)
S2 C5 S1 O3 28.54(15)
C4 C5 S1 O2 -20.09(17)
S2 C5 S1 O2 164.56(11)
C4 C5 S1 C6 89.75(16)
S2 C5 S1 C6 -85.60(14)
F3 C6 S1 O3 -56.03(15)
F1 C6 S1 O3 -177.20(13)
F2 C6 S1 O3 63.75(16)
F3 C6 S1 O2 178.43(13)
F1 C6 S1 O2 57.26(15)
F2 C6 S1 O2 -61.79(16)
F3 C6 S1 C5 64.88(16)
F1 C6 S1 C5 -56.29(16)
F2 C6 S1 C5 -175.34(14)
C4 C5 S2 O5 -151.91(14)
S1 C5 S2 O5 23.36(15)
C4 C5 S2 O4 -15.11(18)
S1 C5 S2 O4 160.16(11)
C4 C5 S2 C7 95.08(16)
S1 C5 S2 C7 -89.64(13)
F4 C7 S2 O5 -51.57(16)
F5 C7 S2 O5 69.04(15)
F6 C7 S2 O5 -171.47(13)
F4 C7 S2 O4 -177.13(14)
F5 C7 S2 O4 -56.51(16)
F6 C7 S2 O4 62.98(15)
F4 C7 S2 C5 68.27(16)
F5 C7 S2 C5 -171.11(14)
F6 C7 S2 C5 -51.62(15)
C4B C5B S3 O4B 151.49(14)
S4 C5B S3 O4B -30.60(16)
C4B C5B S3 O3B 15.46(17)
S4 C5B S3 O3B -166.64(11)
C4B C5B S3 C6B -94.02(16)
S4 C5B S3 C6B 83.88(14)
F9B C6B S3 O4B 58.51(15)
F8B C6B S3 O4B 179.95(13)
F7B C6B S3 O4B -61.63(15)
F9B C6B S3 O3B -176.38(13)
F8B C6B S3 O3B -54.95(14)
F7B C6B S3 O3B 63.48(14)
F9B C6B S3 C5B -63.15(16)
F8B C6B S3 C5B 58.28(15)
F7B C6B S3 C5B 176.71(13)
C4B C5B S4 O6B 157.85(14)
S3 C5B S4 O6B -20.04(16)
C4B C5B S4 O5B 21.19(18)
S3 C5B S4 O5B -156.70(11)
C4B C5B S4 C7B -89.11(16)
S3 C5B S4 C7B 92.99(13)
F10B C7B S4 O6B 64.38(16)
F12B C7B S4 O6B -55.84(15)
F11B C7B S4 O6B -175.72(13)
F10B C7B S4 O5B -169.72(14)
F12B C7B S4 O5B 70.06(15)
F11B C7B S4 O5B -49.82(15)
F10B C7B S4 C5B -54.79(16)
F12B C7B S4 C5B -175.01(13)
F11B C7B S4 C5B 65.10(15)
